data_7100591
loop_
_publ_author_name
'Alexander Rothenberger'
'R. Ahrichs'
'Christopher E. Anson'
'C. Schrodt'
'Maryam Shafaei-Fallah'
'Weifeng Shi'

_publ_section_title
;
Reactions of P/S-containing proligands with coinage
metal salts: a new route to polynuclear complexes with unusual
structural types
;
_journal_name_full 'Chemical Communications'
_journal_paper_doi 10.1039/b512473e
_journal_year 2005
_chemical_formula_sum 'C360 H388 Ag28 O39 P24 S26'
_chemical_formula_weight 9935.90
_space_group_IT_number 2
_symmetry_cell_setting triclinic
_symmetry_space_group_name_Hall '-P 1'
_symmetry_space_group_name_H-M 'P -1'
_cell_angle_alpha 118.290(2)
_cell_angle_beta 96.031(2)
_cell_angle_gamma 113.295(2)
_cell_formula_units_Z 1
_cell_length_a 22.8410(6)
_cell_length_b 23.4102(7)
_cell_length_c 23.8337(6)
_cell_measurement_temperature 100(2)
_cell_volume 9609.6(5)
_diffrn_ambient_temperature 100(2)
_exptl_crystal_density_diffrn 1.717
_cod_database_code 7100591

loop_
_symmetry_equiv_pos_as_xyz
'x, y, z'
'-x, -y, -z'

loop_
_atom_site_label
_atom_site_type_symbol
_atom_site_fract_x
_atom_site_fract_y
_atom_site_fract_z
_atom_site_U_iso_or_equiv
_atom_site_adp_type
_atom_site_occupancy
_atom_site_symmetry_multiplicity
_atom_site_calc_flag
_atom_site_refinement_flags
_atom_site_disorder_assembly
_atom_site_disorder_group
Ag1 Ag 0.43740(5) 0.50135(6) 0.46073(4) 0.0726(2) Uani 0.60 1 d PU . 1
Ag1A Ag 0.42516(12) 0.41365(12) 0.46242(11) 0.0587(5) Uani 0.20 1 d P . 2
Ag1B Ag 0.48925(16) 0.57229(17) 0.50705(16) 0.0726(7) Uani 0.20 1 d PU . 3
Ag2 Ag 0.58105(3) 0.58259(3) 0.40758(3) 0.06808(13) Uani 1 1 d . . .
Ag3 Ag 0.57598(3) 0.39524(3) 0.36543(3) 0.07196(14) Uani 1 1 d . . .
Ag4 Ag 0.41247(2) 0.40200(3) 0.31701(2) 0.05804(11) Uani 1 1 d . . .
Ag5 Ag 0.53653(2) 0.43631(3) 0.26878(2) 0.05738(11) Uani 1 1 d . . .
Ag6 Ag 0.73622(3) 0.70280(3) 0.42633(3) 0.06702(13) Uani 1 1 d . . .
Ag7A Ag 0.66586(7) 0.58462(8) 0.50240(7) 0.0623(3) Uani 0.50 1 d PU . 1
Ag7B Ag 0.70262(11) 0.61832(11) 0.52972(9) 0.0877(4) Uani 0.50 1 d PU . 2
Ag8A Ag 0.44867(7) 0.31199(8) 0.37209(7) 0.0608(3) Uani 0.50 1 d PU . 1
Ag8B Ag 0.43566(9) 0.27713(11) 0.36917(8) 0.0795(4) Uani 0.50 1 d PU . 2
Ag9 Ag 0.55707(3) 0.23113(3) 0.27476(3) 0.06593(13) Uani 1 1 d . . .
Ag10 Ag 0.38533(3) 0.55511(3) 0.38952(3) 0.07392(15) Uani 1 1 d . . .
Ag11 Ag 0.28459(3) 0.22727(3) 0.27006(3) 0.07315(15) Uani 1 1 d . . .
Ag12 Ag 0.29314(2) 0.39648(3) 0.19908(2) 0.05952(12) Uani 1 1 d . . .
Ag13 Ag 0.52413(3) 0.70797(3) 0.44573(3) 0.07545(15) Uani 1 1 d . . .
Ag14 Ag 0.73207(2) 0.48034(3) 0.48273(3) 0.06468(13) Uani 1 1 d . . .
S1 S 0.52208(8) 0.47296(9) 0.41560(8) 0.0600(3) Uani 1 1 d . . .
S2 S 0.65045(8) 0.55190(9) 0.31726(9) 0.0638(4) Uani 1 1 d . . .
S3 S 0.77118(11) 0.63006(15) 0.46519(10) 0.0846(6) Uani 1 1 d . . .
S4 S 0.52770(8) 0.31190(9) 0.22927(10) 0.0656(4) Uani 1 1 d . . .
S5 S 0.43055(8) 0.18956(10) 0.26123(8) 0.0654(4) Uani 1 1 d . . .
S6 S 0.31483(8) 0.46920(9) 0.42617(7) 0.0582(3) Uani 1 1 d . . .
S7 S 0.28042(8) 0.33482(9) 0.26466(7) 0.0558(3) Uani 1 1 d . . .
S8 S 0.42940(8) 0.43005(8) 0.22096(7) 0.0548(3) Uani 1 1 d . . .
S9 S 0.36625(9) 0.54422(9) 0.28146(8) 0.0611(3) Uani 1 1 d . . .
S10 S 0.64748(8) 0.72746(9) 0.47459(8) 0.0597(3) Uani 1 1 d . . .
S11 S 0.66290(9) 0.70297(10) 0.60244(9) 0.0648(4) Uani 1 1 d . . .
S12 S 0.63540(8) 0.33898(9) 0.40190(8) 0.0605(3) Uani 1 1 d . . .
S13 S 0.52293(9) 0.33761(11) 0.48366(9) 0.0707(4) Uani 1 1 d . . .
P1 P 0.71820(9) 0.53793(11) 0.36701(11) 0.0690(4) Uani 1 1 d . . .
P2 P 0.42829(8) 0.23805(9) 0.20966(8) 0.0560(3) Uani 1 1 d . . .
P3 P 0.23611(8) 0.37431(9) 0.33457(8) 0.0539(3) Uani 1 1 d . . .
P4 P 0.45192(8) 0.54002(9) 0.26761(8) 0.0558(3) Uani 1 1 d . . .
P5 P 0.68461(8) 0.78331(9) 0.58008(8) 0.0556(3) Uani 1 1 d . . .
P6 P 0.59946(8) 0.31151(9) 0.46632(9) 0.0589(3) Uani 1 1 d . . .
P7 P 0.81317(9) 0.77869(10) 0.39555(8) 0.0661(4) Uani 1 1 d . . .
P8 P 0.60267(9) 0.15628(10) 0.20825(9) 0.0640(4) Uani 1 1 d . . .
P9 P 0.19790(8) 0.10100(10) 0.17735(9) 0.0618(4) Uani 1 1 d . . .
P10 P 0.22243(9) 0.34317(10) 0.08517(8) 0.0643(4) Uani 1 1 d . . .
P11 P 0.51896(12) 0.79456(12) 0.42072(11) 0.0779(5) Uani 1 1 d . . .
P12 P 0.84232(8) 0.49010(10) 0.49065(9) 0.0614(4) Uani 1 1 d . . .
O1 O 0.6861(3) 0.4662(4) 0.3634(4) 0.105(2) Uani 1 1 d . . .
O3 O 0.3839(2) 0.2728(2) 0.2242(2) 0.0644(10) Uani 1 1 d . . .
O4 O 0.3042(4) -0.0006(3) -0.0901(2) 0.0931(17) Uani 1 1 d . . .
O5 O 0.1888(2) 0.3158(2) 0.3427(2) 0.0597(9) Uani 1 1 d . . .
O6 O 0.0946(4) 0.4705(5) 0.2034(4) 0.122(2) Uani 1 1 d . . .
O7 O 0.5144(2) 0.5962(2) 0.3322(2) 0.0631(10) Uani 1 1 d . . .
O8 O 0.5019(4) 0.5860(6) 0.0474(5) 0.164(4) Uani 1 1 d . . .
O9 O 0.6573(2) 0.8336(2) 0.6143(2) 0.0599(9) Uani 1 1 d . . .
O10 O 0.9854(3) 0.9558(5) 0.6469(3) 0.112(2) Uani 1 1 d . . .
O11 O 0.6550(2) 0.3492(3) 0.5320(2) 0.0647(10) Uani 1 1 d . . .
O12 O 0.4810(6) -0.0208(4) 0.2898(5) 0.146(3) Uani 1 1 d . . .
O14 O 0.8688(5) 0.1629(5) 0.0871(5) 0.135(3) Uiso 1 1 d . . .
O15 O 0.5789(7) 0.8185(8) 0.1150(7) 0.192(5) Uiso 1 1 d . . .
O16 O 0.6266(4) 0.3529(5) 0.0648(4) 0.123(2) Uiso 1 1 d . . .
O17 O 0.8041(8) 0.1723(9) 0.5231(8) 0.198(5) Uiso 1 1 d . . .
C1A C 0.7744(4) 0.5386(5) 0.3154(4) 0.0634(19) Uiso 0.50 1 d PG . 1
C2A C 0.8447(4) 0.5837(5) 0.3503(3) 0.058(3) Uiso 0.50 1 d PG . 1
H2A H 0.8627 0.6159 0.3988 0.070 Uiso 0.50 1 calc PR . 1
C3A C 0.8888(3) 0.5816(5) 0.3143(4) 0.068(3) Uiso 0.50 1 d PG . 1
H3A H 0.9369 0.6124 0.3382 0.082 Uiso 0.50 1 calc PR . 1
C4A C 0.8626(5) 0.5345(6) 0.2434(4) 0.085(4) Uiso 0.50 1 d PG . 1
C5A C 0.7923(5) 0.4894(6) 0.2084(3) 0.084(4) Uiso 0.50 1 d PG . 1
H5A H 0.7743 0.4571 0.1599 0.101 Uiso 0.50 1 calc PR . 1
C6A C 0.7482(4) 0.4914(5) 0.2444(4) 0.073(3) Uiso 0.50 1 d PG . 1
H6A H 0.7001 0.4606 0.2205 0.087 Uiso 0.50 1 calc PR . 1
O2A O 0.9038(8) 0.5297(8) 0.2049(7) 0.106(4) Uiso 0.50 1 d P . 1
C7A C 0.982(2) 0.588(2) 0.240(2) 0.203(16) Uiso 0.50 1 d P . 1
H7A1 H 1.0043 0.5773 0.2063 0.305 Uiso 0.50 1 calc PR . 1
H7A2 H 1.0023 0.5854 0.2765 0.305 Uiso 0.50 1 calc PR . 1
H7A3 H 0.9897 0.6392 0.2599 0.305 Uiso 0.50 1 calc PR . 1
C1B C 0.7847(5) 0.5389(6) 0.3317(5) 0.0634(19) Uiso 0.50 1 d PG . 2
C2B C 0.8543(5) 0.5835(6) 0.3704(4) 0.071(3) Uiso 0.50 1 d PG . 2
H2B H 0.8699 0.6212 0.4177 0.086 Uiso 0.50 1 calc PR . 2
C3B C 0.9010(4) 0.5729(6) 0.3398(6) 0.092(5) Uiso 0.50 1 d PG . 2
H3B H 0.9485 0.6034 0.3663 0.110 Uiso 0.50 1 calc PR . 2
C4B C 0.8781(6) 0.5177(8) 0.2705(6) 0.107(6) Uiso 0.50 1 d PG . 2
C5B C 0.8086(6) 0.4731(7) 0.2318(4) 0.116(6) Uiso 0.50 1 d PG . 2
H5B H 0.7929 0.4354 0.1845 0.139 Uiso 0.50 1 calc PR . 2
C6B C 0.7619(5) 0.4837(6) 0.2624(5) 0.084(4) Uiso 0.50 1 d PG . 2
H6B H 0.7143 0.4532 0.2360 0.101 Uiso 0.50 1 calc PR . 2
O2B O 0.9325(11) 0.5122(12) 0.2519(11) 0.149(6) Uiso 0.50 1 d P . 2
C7B C 0.910(3) 0.449(3) 0.182(3) 0.26(2) Uiso 0.50 1 d P . 2
H7B1 H 0.9498 0.4468 0.1718 0.385 Uiso 0.50 1 calc PR . 2
H7B2 H 0.8866 0.4556 0.1507 0.385 Uiso 0.50 1 calc PR . 2
H7B3 H 0.8786 0.4022 0.1768 0.385 Uiso 0.50 1 calc PR . 2
C8 C 0.3960(3) 0.1657(4) 0.1203(3) 0.0598(13) Uani 1 1 d . . .
C9 C 0.3693(4) 0.0889(4) 0.0932(3) 0.0704(17) Uani 1 1 d . . .
H9A H 0.3708 0.0732 0.1233 0.084 Uiso 1 1 calc R . .
C10 C 0.3409(5) 0.0357(4) 0.0235(4) 0.083(2) Uani 1 1 d . . .
H10A H 0.3239 -0.0159 0.0061 0.100 Uiso 1 1 calc R . .
C11 C 0.3370(4) 0.0571(4) -0.0211(3) 0.0750(18) Uani 1 1 d . . .
C12 C 0.3636(4) 0.1321(4) 0.0030(4) 0.0774(19) Uani 1 1 d . . .
H12A H 0.3626 0.1471 -0.0276 0.093 Uiso 1 1 calc R . .
C13 C 0.3917(4) 0.1845(4) 0.0727(4) 0.0706(16) Uani 1 1 d . . .
H13A H 0.4092 0.2360 0.0894 0.085 Uiso 1 1 calc R . .
C14 C 0.2803(6) 0.0166(6) -0.1345(4) 0.109(3) Uani 1 1 d . . .
H14A H 0.2587 -0.0279 -0.1817 0.164 Uiso 1 1 calc R . .
H14B H 0.3189 0.0581 -0.1311 0.164 Uiso 1 1 calc R . .
H14C H 0.2468 0.0314 -0.1212 0.164 Uiso 1 1 calc R . .
C15 C 0.1928(3) 0.4091(4) 0.3023(3) 0.0629(14) Uani 1 1 d . . .
C16 C 0.2126(4) 0.4833(4) 0.3309(4) 0.0702(16) Uani 1 1 d . . .
H16A H 0.2497 0.5206 0.3733 0.084 Uiso 1 1 calc R . .
C17 C 0.1805(4) 0.5062(5) 0.3001(4) 0.081(2) Uani 1 1 d . . .
H17A H 0.1951 0.5580 0.3215 0.098 Uiso 1 1 calc R . .
C18 C 0.1271(5) 0.4524(6) 0.2382(5) 0.092(2) Uani 1 1 d . . .
C19 C 0.1056(5) 0.3775(6) 0.2087(5) 0.096(3) Uani 1 1 d . . .
H19A H 0.0682 0.3401 0.1665 0.116 Uiso 1 1 calc R . .
C20 C 0.1389(4) 0.3565(5) 0.2410(4) 0.0798(19) Uani 1 1 d . . .
H20A H 0.1240 0.3047 0.2201 0.096 Uiso 1 1 calc R . .
C21 C 0.1209(9) 0.5453(9) 0.2255(7) 0.158(6) Uani 1 1 d . . .
H21A H 0.0915 0.5484 0.1953 0.238 Uiso 1 1 calc R . .
H21B H 0.1671 0.5657 0.2246 0.238 Uiso 1 1 calc R . .
H21C H 0.1225 0.5746 0.2723 0.238 Uiso 1 1 calc R . .
C22 C 0.4676(4) 0.5594(4) 0.2036(3) 0.0686(16) Uani 1 1 d . . .
C23 C 0.5279(4) 0.5724(4) 0.1940(3) 0.0718(17) Uani 1 1 d . . .
H23A H 0.5612 0.5740 0.2231 0.086 Uiso 1 1 calc R . .
C24 C 0.5435(4) 0.5834(5) 0.1439(4) 0.088(2) Uani 1 1 d . . .
H24A H 0.5869 0.5940 0.1398 0.105 Uiso 1 1 calc R . .
C25 C 0.4945(6) 0.5784(7) 0.1006(6) 0.123(4) Uani 1 1 d . . .
C26 C 0.4341(6) 0.5691(9) 0.1104(7) 0.156(6) Uani 1 1 d . . .
H26A H 0.4020 0.5705 0.0830 0.187 Uiso 1 1 calc R . .
C27 C 0.4203(5) 0.5575(7) 0.1613(5) 0.110(3) Uani 1 1 d . . .
H27A H 0.3775 0.5482 0.1665 0.132 Uiso 1 1 calc R . .
C28 C 0.5659(6) 0.5986(9) 0.0370(7) 0.151(6) Uani 1 1 d . . .
H28A H 0.5658 0.6038 -0.0014 0.226 Uiso 1 1 calc R . .
H28B H 0.5715 0.5558 0.0270 0.226 Uiso 1 1 calc R . .
H28C H 0.6038 0.6448 0.0785 0.226 Uiso 1 1 calc R . .
C29 C 0.7770(3) 0.8357(4) 0.6046(3) 0.0638(15) Uani 1 1 d . . .
C30 C 0.8209(4) 0.8097(5) 0.6132(4) 0.0786(19) Uani 1 1 d . . .
H30A H 0.8031 0.7629 0.6088 0.094 Uiso 1 1 calc R . .
C31 C 0.8899(4) 0.8522(6) 0.6281(5) 0.091(2) Uani 1 1 d . . .
H31A H 0.9196 0.8351 0.6351 0.110 Uiso 1 1 calc R . .
C32 C 0.9157(4) 0.9183(6) 0.6329(4) 0.087(2) Uani 1 1 d . . .
C33 C 0.8739(4) 0.9472(5) 0.6272(5) 0.091(2) Uani 1 1 d . . .
H33A H 0.8922 0.9949 0.6337 0.109 Uiso 1 1 calc R . .
C34 C 0.8041(4) 0.9032(5) 0.6117(4) 0.0789(19) Uani 1 1 d . . .
H34A H 0.7746 0.9210 0.6059 0.095 Uiso 1 1 calc R . .
C35 C 1.0146(6) 1.0279(8) 0.6575(8) 0.151(5) Uani 1 1 d . . .
H35A H 1.0637 1.0485 0.6666 0.227 Uiso 1 1 calc R . .
H35B H 1.0075 1.0619 0.6967 0.227 Uiso 1 1 calc R . .
H35C H 0.9927 1.0230 0.6166 0.227 Uiso 1 1 calc R . .
C36 C 0.5604(4) 0.2104(4) 0.4177(4) 0.0676(15) Uani 1 1 d . . .
C37 C 0.6029(5) 0.1820(5) 0.4166(6) 0.097(3) Uani 1 1 d . . .
H37A H 0.6502 0.2154 0.4439 0.116 Uiso 1 1 calc R . .
C38 C 0.5771(6) 0.1042(6) 0.3755(7) 0.113(4) Uani 1 1 d . . .
H38A H 0.6061 0.0842 0.3752 0.136 Uiso 1 1 calc R . .
C39 C 0.5058(7) 0.0556(5) 0.3339(6) 0.114(4) Uani 1 1 d . . .
C40 C 0.4624(5) 0.0835(5) 0.3363(5) 0.094(2) Uani 1 1 d . . .
H40A H 0.4149 0.0508 0.3100 0.113 Uiso 1 1 calc R . .
C41 C 0.4900(5) 0.1602(4) 0.3779(4) 0.082(2) Uani 1 1 d . . .
H41A H 0.4606 0.1801 0.3798 0.098 Uiso 1 1 calc R . .
C42A C 0.5216(18) -0.0425(18) 0.307(2) 0.185(17) Uani 0.50 1 d P A 1
H42A H 0.5010 -0.0971 0.2747 0.277 Uiso 0.50 1 calc PR A 1
H42B H 0.5276 -0.0298 0.3531 0.277 Uiso 0.50 1 calc PR A 1
H42C H 0.5662 -0.0166 0.3044 0.277 Uiso 0.50 1 calc PR A 1
C42B C 0.4165(18) -0.0737(11) 0.2405(16) 0.21(2) Uani 0.50 1 d P A 2
H42D H 0.4114 -0.1238 0.2180 0.320 Uiso 0.50 1 calc PR A 2
H42E H 0.4101 -0.0621 0.2067 0.320 Uiso 0.50 1 calc PR A 2
H42F H 0.3822 -0.0727 0.2619 0.320 Uiso 0.50 1 calc PR A 2
C43 C 0.7855(3) 0.7435(4) 0.3051(3) 0.0692(16) Uani 1 1 d . . .
C44 C 0.7589(4) 0.6681(5) 0.2574(4) 0.086(2) Uani 1 1 d . . .
H44A H 0.7546 0.6355 0.2717 0.103 Uiso 1 1 calc R . .
C45 C 0.7386(5) 0.6397(6) 0.1889(5) 0.107(3) Uani 1 1 d . . .
H45A H 0.7235 0.5883 0.1560 0.129 Uiso 1 1 calc R . .
C46 C 0.7402(5) 0.6869(8) 0.1675(5) 0.115(4) Uani 1 1 d . . .
H46A H 0.7228 0.6664 0.1202 0.138 Uiso 1 1 calc R . .
C47 C 0.7664(7) 0.7609(8) 0.2141(6) 0.125(4) Uani 1 1 d . . .
H47A H 0.7696 0.7933 0.1998 0.150 Uiso 1 1 calc R . .
C48 C 0.7886(5) 0.7895(6) 0.2832(4) 0.095(3) Uani 1 1 d . . .
H48A H 0.8062 0.8416 0.3161 0.115 Uiso 1 1 calc R . .
C49 C 0.8963(4) 0.7866(4) 0.4108(4) 0.0714(17) Uani 1 1 d . . .
C50 C 0.9341(4) 0.7891(4) 0.3681(4) 0.0778(18) Uani 1 1 d . . .
H50A H 0.9176 0.7905 0.3307 0.093 Uiso 1 1 calc R . .
C51 C 0.9949(5) 0.7897(5) 0.3801(5) 0.094(2) Uani 1 1 d . . .
H51A H 1.0194 0.7901 0.3504 0.112 Uiso 1 1 calc R . .
C52 C 1.0202(5) 0.7895(5) 0.4355(7) 0.108(3) Uani 1 1 d . . .
H52A H 1.0630 0.7922 0.4449 0.130 Uiso 1 1 calc R . .
C53 C 0.9832(5) 0.7855(6) 0.4770(6) 0.108(3) Uani 1 1 d . . .
H53A H 0.9999 0.7836 0.5140 0.130 Uiso 1 1 calc R . .
C54 C 0.9217(4) 0.7841(5) 0.4647(4) 0.086(2) Uani 1 1 d . . .
H54A H 0.8966 0.7813 0.4936 0.103 Uiso 1 1 calc R . .
C55 C 0.8309(4) 0.8757(4) 0.4411(3) 0.0691(16) Uani 1 1 d . . .
C56 C 0.8945(4) 0.9372(4) 0.4604(4) 0.083(2) Uani 1 1 d . . .
H56A H 0.9309 0.9294 0.4506 0.100 Uiso 1 1 calc R . .
C57 C 0.9040(5) 1.0088(5) 0.4936(5) 0.091(2) Uani 1 1 d . . .
H57A H 0.9471 1.0504 0.5067 0.109 Uiso 1 1 calc R . .
C58 C 0.8507(4) 1.0204(4) 0.5081(4) 0.0804(19) Uani 1 1 d . . .
H58A H 0.8573 1.0698 0.5305 0.096 Uiso 1 1 calc R . .
C59 C 0.7885(4) 0.9608(5) 0.4902(4) 0.0816(19) Uani 1 1 d . . .
H59A H 0.7524 0.9690 0.5008 0.098 Uiso 1 1 calc R . .
C60 C 0.7787(4) 0.8889(4) 0.4568(4) 0.0730(17) Uani 1 1 d . . .
H60A H 0.7355 0.8478 0.4443 0.088 Uiso 1 1 calc R . .
C61 C 0.6520(4) 0.1889(4) 0.1633(3) 0.0678(15) Uani 1 1 d . . .
C62 C 0.6992(4) 0.1680(4) 0.1426(4) 0.0732(17) Uani 1 1 d . . .
H62A H 0.7062 0.1351 0.1513 0.088 Uiso 1 1 calc R . .
C63 C 0.7357(4) 0.1949(5) 0.1095(4) 0.082(2) Uani 1 1 d . . .
H63A H 0.7681 0.1809 0.0958 0.098 Uiso 1 1 calc R . .
C64 C 0.7249(4) 0.2426(5) 0.0960(4) 0.086(2) Uani 1 1 d . . .
H64A H 0.7496 0.2605 0.0727 0.103 Uiso 1 1 calc R . .
C65 C 0.6785(5) 0.2638(5) 0.1166(4) 0.081(2) Uani 1 1 d . . .
H65A H 0.6715 0.2966 0.1077 0.097 Uiso 1 1 calc R . .
C66 C 0.6418(4) 0.2370(4) 0.1505(3) 0.0733(17) Uani 1 1 d . . .
H66A H 0.6099 0.2517 0.1648 0.088 Uiso 1 1 calc R . .
C67 C 0.5370(4) 0.0591(4) 0.1426(4) 0.0769(18) Uani 1 1 d . . .
C68 C 0.4765(5) 0.0296(5) 0.1519(7) 0.122(4) Uani 1 1 d . . .
H68A H 0.4693 0.0593 0.1914 0.147 Uiso 1 1 calc R . .
C69 C 0.4258(6) -0.0453(7) 0.1015(10) 0.171(7) Uani 1 1 d . . .
H69A H 0.3836 -0.0669 0.1069 0.205 Uiso 1 1 calc R . .
C70 C 0.4369(7) -0.0879(6) 0.0437(7) 0.137(5) Uani 1 1 d . . .
H70A H 0.4020 -0.1384 0.0096 0.165 Uiso 1 1 calc R . .
C71 C 0.4946(7) -0.0594(5) 0.0356(5) 0.107(3) Uani 1 1 d . . .
H71A H 0.5018 -0.0903 -0.0034 0.128 Uiso 1 1 calc R . .
C72 C 0.5447(6) 0.0137(5) 0.0819(4) 0.093(3) Uani 1 1 d . . .
H72A H 0.5850 0.0342 0.0735 0.111 Uiso 1 1 calc R . .
C73 C 0.6613(4) 0.1483(4) 0.2583(4) 0.0694(16) Uani 1 1 d . . .
C74 C 0.6488(4) 0.0806(5) 0.2462(4) 0.0807(19) Uani 1 1 d . . .
H74A H 0.6096 0.0351 0.2092 0.097 Uiso 1 1 calc R . .
C75 C 0.6960(5) 0.0788(5) 0.2901(5) 0.096(3) Uani 1 1 d . . .
H75A H 0.6881 0.0320 0.2819 0.115 Uiso 1 1 calc R . .
C76 C 0.7515(5) 0.1442(5) 0.3431(4) 0.085(2) Uani 1 1 d . . .
H76A H 0.7821 0.1431 0.3723 0.102 Uiso 1 1 calc R . .
C77 C 0.7641(4) 0.2123(5) 0.3550(5) 0.087(2) Uani 1 1 d . . .
H77A H 0.8040 0.2577 0.3910 0.104 Uiso 1 1 calc R . .
C78 C 0.7182(4) 0.2141(5) 0.3139(4) 0.081(2) Uani 1 1 d . . .
H78A H 0.7256 0.2614 0.3240 0.097 Uiso 1 1 calc R . .
C79 C 0.1156(3) 0.0698(4) 0.1887(3) 0.0668(15) Uani 1 1 d . . .
C80 C 0.0725(4) -0.0030(5) 0.1685(4) 0.080(2) Uani 1 1 d . . .
H80A H 0.0868 -0.0389 0.1507 0.096 Uiso 1 1 calc R . .
C81 C 0.0080(5) -0.0247(7) 0.1737(4) 0.109(3) Uani 1 1 d . . .
H81A H -0.0202 -0.0743 0.1618 0.131 Uiso 1 1 calc R . .
C82 C -0.0134(5) 0.0232(10) 0.1949(5) 0.134(5) Uani 1 1 d . . .
H82A H -0.0582 0.0067 0.1962 0.161 Uiso 1 1 calc R . .
C83 C 0.0271(7) 0.0978(10) 0.2159(4) 0.142(6) Uani 1 1 d . . .
H83A H 0.0100 0.1313 0.2307 0.170 Uiso 1 1 calc R . .
C84 C 0.0935(5) 0.1221(6) 0.2147(4) 0.099(3) Uani 1 1 d . . .
H84A H 0.1232 0.1733 0.2312 0.118 Uiso 1 1 calc R . .
C85 C 0.1737(3) 0.0889(4) 0.0953(3) 0.0628(14) Uani 1 1 d . . .
C86 C 0.2245(3) 0.1344(4) 0.0822(4) 0.0660(15) Uani 1 1 d . . .
H86A H 0.2691 0.1708 0.1159 0.079 Uiso 1 1 calc R . .
C87 C 0.2085(4) 0.1253(4) 0.0194(4) 0.0710(16) Uani 1 1 d . . .
H87A H 0.2426 0.1553 0.0101 0.085 Uiso 1 1 calc R . .
C88 C 0.1435(4) 0.0730(4) -0.0294(4) 0.0723(16) Uani 1 1 d . . .
H88A H 0.1332 0.0664 -0.0725 0.087 Uiso 1 1 calc R . .
C89 C 0.0931(4) 0.0302(4) -0.0154(4) 0.0735(17) Uani 1 1 d . . .
H89A H 0.0481 -0.0046 -0.0485 0.088 Uiso 1 1 calc R . .
C90 C 0.1076(3) 0.0374(4) 0.0452(4) 0.0680(15) Uani 1 1 d . . .
H90A H 0.0726 0.0073 0.0538 0.082 Uiso 1 1 calc R . .
C91 C 0.2169(3) 0.0264(4) 0.1584(4) 0.0650(14) Uani 1 1 d . . .
C92 C 0.2528(4) 0.0328(5) 0.2150(4) 0.0772(18) Uani 1 1 d . . .
H92A H 0.2664 0.0746 0.2601 0.093 Uiso 1 1 calc R . .
C93 C 0.2683(5) -0.0232(5) 0.2039(5) 0.093(2) Uani 1 1 d . . .
H93A H 0.2906 -0.0209 0.2415 0.112 Uiso 1 1 calc R . .
C94 C 0.2503(5) -0.0822(6) 0.1369(6) 0.095(3) Uani 1 1 d . . .
H94A H 0.2618 -0.1195 0.1292 0.114 Uiso 1 1 calc R . .
C95 C 0.2161(5) -0.0876(5) 0.0814(5) 0.084(2) Uani 1 1 d . . .
H95A H 0.2036 -0.1286 0.0362 0.101 Uiso 1 1 calc R . .
C96 C 0.2004(4) -0.0321(4) 0.0929(4) 0.0722(16) Uani 1 1 d . . .
H96A H 0.1780 -0.0347 0.0551 0.087 Uiso 1 1 calc R . .
C97 C 0.2266(4) 0.4152(5) 0.0728(4) 0.0786(19) Uani 1 1 d . . .
C98 C 0.2288(5) 0.4780(5) 0.1262(4) 0.090(2) Uani 1 1 d . . .
H98A H 0.2250 0.4801 0.1663 0.108 Uiso 1 1 calc R . .
C99 C 0.2363(8) 0.5376(6) 0.1224(6) 0.127(4) Uani 1 1 d . . .
H99A H 0.2371 0.5796 0.1592 0.152 Uiso 1 1 calc R . .
C100 C 0.2428(8) 0.5349(7) 0.0634(7) 0.140(5) Uani 1 1 d . . .
H10B H 0.2481 0.5754 0.0599 0.168 Uiso 1 1 calc R . .
C101 C 0.2413(8) 0.4736(7) 0.0109(6) 0.133(5) Uani 1 1 d . . .
H10C H 0.2461 0.4720 -0.0289 0.160 Uiso 1 1 calc R . .
C102 C 0.2330(7) 0.4139(6) 0.0149(5) 0.111(3) Uani 1 1 d . . .
H10D H 0.2316 0.3717 -0.0223 0.134 Uiso 1 1 calc R . .
C103 C 0.1318(4) 0.2788(4) 0.0587(4) 0.0747(17) Uani 1 1 d . . .
C104 C 0.0802(5) 0.2779(6) 0.0207(5) 0.097(3) Uani 1 1 d . . .
H10E H 0.0909 0.3130 0.0085 0.116 Uiso 1 1 calc R . .
C105 C 0.0111(5) 0.2229(8) 0.0006(6) 0.121(4) Uani 1 1 d . . .
H10G H -0.0246 0.2207 -0.0262 0.146 Uiso 1 1 calc R . .
C106 C -0.0047(6) 0.1740(7) 0.0189(7) 0.118(4) Uani 1 1 d . . .
H10H H -0.0512 0.1391 0.0065 0.142 Uiso 1 1 calc R . .
C107 C 0.0463(5) 0.1744(5) 0.0554(6) 0.104(3) Uani 1 1 d . . .
H10I H 0.0347 0.1385 0.0668 0.125 Uiso 1 1 calc R . .
C108 C 0.1140(4) 0.2259(4) 0.0758(4) 0.0806(19) Uani 1 1 d . . .
H10J H 0.1487 0.2258 0.1014 0.097 Uiso 1 1 calc R . .
C109 C 0.2449(4) 0.2874(4) 0.0165(3) 0.0669(15) Uani 1 1 d . . .
C110 C 0.3130(4) 0.3042(4) 0.0307(3) 0.0702(16) Uani 1 1 d . . .
H11A H 0.3465 0.3449 0.0747 0.084 Uiso 1 1 calc R . .
C111 C 0.3306(4) 0.2617(4) -0.0192(4) 0.0722(17) Uani 1 1 d . . .
H11B H 0.3767 0.2731 -0.0094 0.087 Uiso 1 1 calc R . .
C112 C 0.2822(5) 0.2019(4) -0.0842(4) 0.080(2) Uani 1 1 d . . .
H11C H 0.2953 0.1732 -0.1186 0.096 Uiso 1 1 calc R . .
C113 C 0.2160(4) 0.1848(4) -0.0980(4) 0.0767(18) Uani 1 1 d . . .
H11D H 0.1828 0.1437 -0.1421 0.092 Uiso 1 1 calc R . .
C114 C 0.1967(4) 0.2264(4) -0.0488(4) 0.0759(18) Uani 1 1 d . . .
H11E H 0.1502 0.2137 -0.0591 0.091 Uiso 1 1 calc R . .
C115 C 0.5726(5) 0.8137(5) 0.3729(4) 0.084(2) Uani 1 1 d . . .
C116 C 0.5976(6) 0.8809(6) 0.3768(6) 0.103(3) Uani 1 1 d . . .
H11F H 0.5878 0.9185 0.4050 0.124 Uiso 1 1 calc R . .
C117 C 0.6367(6) 0.8915(6) 0.3389(6) 0.116(3) Uani 1 1 d . . .
H11G H 0.6542 0.9371 0.3412 0.139 Uiso 1 1 calc R . .
C118 C 0.6511(6) 0.8368(7) 0.2973(6) 0.115(3) Uani 1 1 d . . .
H11H H 0.6769 0.8445 0.2702 0.138 Uiso 1 1 calc R . .
C119 C 0.6278(5) 0.7707(5) 0.2951(5) 0.097(2) Uani 1 1 d . . .
H11I H 0.6388 0.7340 0.2679 0.116 Uiso 1 1 calc R . .
C120 C 0.5892(4) 0.7598(5) 0.3325(4) 0.088(2) Uani 1 1 d . . .
H12B H 0.5731 0.7149 0.3312 0.106 Uiso 1 1 calc R . .
C121 C 0.4361(5) 0.7714(5) 0.3745(4) 0.083(2) Uani 1 1 d . . .
C122 C 0.3797(4) 0.7387(5) 0.3912(5) 0.090(2) Uani 1 1 d . . .
H12C H 0.3860 0.7313 0.4268 0.108 Uiso 1 1 calc R . .
C123 C 0.3152(5) 0.7176(6) 0.3545(6) 0.102(3) Uani 1 1 d . . .
H12D H 0.2775 0.6947 0.3650 0.122 Uiso 1 1 calc R . .
C124 C 0.3039(6) 0.7282(6) 0.3048(5) 0.096(3) Uani 1 1 d . . .
H12E H 0.2593 0.7151 0.2821 0.115 Uiso 1 1 calc R . .
C125 C 0.3567(7) 0.7577(8) 0.2872(6) 0.130(4) Uani 1 1 d . . .
H12F H 0.3486 0.7633 0.2507 0.156 Uiso 1 1 calc R . .
C126 C 0.4221(5) 0.7797(7) 0.3212(5) 0.102(3) Uani 1 1 d . . .
H12G H 0.4583 0.8009 0.3082 0.123 Uiso 1 1 calc R . .
C127 C 0.5562(5) 0.8895(4) 0.4985(4) 0.082(2) Uani 1 1 d . . .
C128 C 0.6193(4) 0.9185(5) 0.5431(4) 0.083(2) Uani 1 1 d . . .
H12H H 0.6396 0.8881 0.5346 0.099 Uiso 1 1 calc R . .
C129 C 0.6532(6) 0.9914(5) 0.5999(5) 0.101(3) Uani 1 1 d . . .
H12I H 0.6972 1.0113 0.6298 0.122 Uiso 1 1 calc R . .
C130 C 0.6240(7) 1.0368(6) 0.6145(5) 0.114(4) Uani 1 1 d . . .
H13B H 0.6482 1.0875 0.6532 0.137 Uiso 1 1 calc R . .
C131 C 0.5588(8) 1.0058(6) 0.5708(6) 0.127(5) Uani 1 1 d . . .
H13C H 0.5373 1.0350 0.5809 0.152 Uiso 1 1 calc R . .
C132 C 0.5241(6) 0.9314(5) 0.5117(5) 0.105(3) Uani 1 1 d . . .
H13D H 0.4797 0.9104 0.4818 0.126 Uiso 1 1 calc R . .
C133 C 0.9156(3) 0.5828(4) 0.5275(3) 0.0607(13) Uani 1 1 d . . .
C134 C 0.9184(3) 0.6445(4) 0.5845(4) 0.0676(15) Uani 1 1 d . . .
H13E H 0.8820 0.6374 0.6012 0.081 Uiso 1 1 calc R . .
C135 C 0.9759(4) 0.7165(4) 0.6162(4) 0.0770(18) Uani 1 1 d . . .
H13F H 0.9793 0.7582 0.6560 0.092 Uiso 1 1 calc R . .
C136 C 1.0278(4) 0.7275(4) 0.5898(4) 0.0723(17) Uani 1 1 d . . .
H13G H 1.0660 0.7767 0.6109 0.087 Uiso 1 1 calc R . .
C137 C 1.0239(4) 0.6678(4) 0.5337(4) 0.0723(17) Uani 1 1 d . . .
H13H H 1.0597 0.6754 0.5161 0.087 Uiso 1 1 calc R . .
C138 C 0.9678(3) 0.5959(4) 0.5019(3) 0.0632(14) Uani 1 1 d . . .
H13I H 0.9652 0.5550 0.4621 0.076 Uiso 1 1 calc R . .
C139 C 0.8658(3) 0.4569(4) 0.5402(4) 0.0681(15) Uani 1 1 d . . .
C140 C 0.8160(4) 0.3867(5) 0.5241(5) 0.081(2) Uani 1 1 d . . .
H14D H 0.7713 0.3613 0.4922 0.098 Uiso 1 1 calc R . .
C141 C 0.8320(5) 0.3551(5) 0.5544(5) 0.090(2) Uani 1 1 d . . .
H14E H 0.7984 0.3073 0.5431 0.108 Uiso 1 1 calc R . .
C142 C 0.8967(5) 0.3922(6) 0.6015(5) 0.090(2) Uani 1 1 d . . .
H14F H 0.9079 0.3689 0.6210 0.107 Uiso 1 1 calc R . .
C143 C 0.9451(4) 0.4627(5) 0.6203(4) 0.082(2) Uani 1 1 d . . .
H14G H 0.9888 0.4890 0.6542 0.098 Uiso 1 1 calc R . .
C144 C 0.9299(4) 0.4948(5) 0.5900(4) 0.0727(17) Uani 1 1 d . . .
H14H H 0.9634 0.5434 0.6030 0.087 Uiso 1 1 calc R . .
C145 C 0.8461(3) 0.4298(4) 0.4086(4) 0.0666(15) Uani 1 1 d . . .
C146 C 0.8906(3) 0.4019(4) 0.4044(4) 0.0722(17) Uani 1 1 d . . .
H14I H 0.9195 0.4139 0.4448 0.087 Uiso 1 1 calc R . .
C147 C 0.8928(4) 0.3571(5) 0.3420(4) 0.091(2) Uani 1 1 d . . .
H14J H 0.9202 0.3347 0.3387 0.109 Uiso 1 1 calc R . .
C148 C 0.8543(5) 0.3445(6) 0.2827(5) 0.106(3) Uani 1 1 d . . .
H14K H 0.8594 0.3183 0.2403 0.128 Uiso 1 1 calc R . .
C149 C 0.8088(5) 0.3710(5) 0.2870(5) 0.099(3) Uani 1 1 d . . .
H14L H 0.7803 0.3598 0.2469 0.119 Uiso 1 1 calc R . .
C150 C 0.8052(4) 0.4137(4) 0.3499(4) 0.0755(18) Uani 1 1 d . . .
H15A H 0.7746 0.4322 0.3527 0.091 Uiso 1 1 calc R . .
O13 O 0.8438(4) 0.9875(5) 0.2520(4) 0.120(2) Uiso 1 1 d . . .
C151 C 0.7930(6) 0.9490(7) 0.2687(6) 0.110(3) Uiso 1 1 d . . .
H15B H 0.7939 0.9037 0.2602 0.132 Uiso 1 1 calc R . .
H15C H 0.7477 0.9323 0.2395 0.132 Uiso 1 1 calc R . .
C152 C 0.8036(5) 0.9981(6) 0.3414(5) 0.101(3) Uiso 1 1 d . . .
H15D H 0.7664 1.0097 0.3457 0.121 Uiso 1 1 calc R . .
H15E H 0.8050 0.9736 0.3655 0.121 Uiso 1 1 calc R . .
C153 C 0.8692(5) 1.0666(5) 0.3695(5) 0.089(2) Uiso 1 1 d . . .
H15F H 0.9067 1.0648 0.3922 0.106 Uiso 1 1 calc R . .
H15G H 0.8681 1.1118 0.4029 0.106 Uiso 1 1 calc R . .
C154 C 0.8780(5) 1.0670(5) 0.3078(4) 0.084(2) Uiso 1 1 d . . .
H15H H 0.8565 1.0924 0.2984 0.101 Uiso 1 1 calc R . .
H15I H 0.9271 1.0930 0.3146 0.101 Uiso 1 1 calc R . .
C155 C 0.9220(7) 0.2405(8) 0.1428(7) 0.134(4) Uiso 1 1 d . . .
H15J H 0.9028 0.2739 0.1604 0.161 Uiso 1 1 calc R . .
H15K H 0.9591 0.2618 0.1283 0.161 Uiso 1 1 calc R . .
C156 C 0.9458(10) 0.2279(11) 0.1937(10) 0.172(6) Uiso 1 1 d . . .
H15L H 0.9828 0.2167 0.1858 0.206 Uiso 1 1 calc R . .
H15M H 0.9644 0.2740 0.2402 0.206 Uiso 1 1 calc R . .
C157 C 0.8890(9) 0.1648(10) 0.1884(9) 0.167(6) Uiso 1 1 d . . .
H15N H 0.8579 0.1791 0.2098 0.200 Uiso 1 1 calc R . .
H15O H 0.9049 0.1417 0.2073 0.200 Uiso 1 1 calc R . .
C158 C 0.8569(8) 0.1145(9) 0.1101(8) 0.147(5) Uiso 1 1 d . . .
H15P H 0.8781 0.0834 0.0911 0.176 Uiso 1 1 calc R . .
H15Q H 0.8072 0.0804 0.0950 0.176 Uiso 1 1 calc R . .
C159 C 0.5317(14) 0.8468(16) 0.1059(14) 0.245(11) Uiso 1 1 d . . .
H15R H 0.5534 0.9016 0.1407 0.294 Uiso 1 1 calc R . .
H15S H 0.5205 0.8372 0.0599 0.294 Uiso 1 1 calc R . .
C160 C 0.4720(13) 0.8059(14) 0.1141(13) 0.227(10) Uiso 1 1 d . . .
H16B H 0.4341 0.7670 0.0693 0.272 Uiso 1 1 calc R . .
H16C H 0.4576 0.8402 0.1442 0.272 Uiso 1 1 calc R . .
C161 C 0.4897(11) 0.7691(12) 0.1459(12) 0.197(8) Uiso 1 1 d . . .
H16D H 0.5008 0.7994 0.1959 0.237 Uiso 1 1 calc R . .
H16E H 0.4510 0.7178 0.1257 0.237 Uiso 1 1 calc R . .
C162 C 0.5486(13) 0.7664(14) 0.1308(13) 0.221(9) Uiso 1 1 d . . .
H16F H 0.5816 0.7786 0.1708 0.265 Uiso 1 1 calc R . .
H16G H 0.5343 0.7152 0.0917 0.265 Uiso 1 1 calc R . .
C163 C 0.5671(7) 0.3296(8) 0.0857(7) 0.133(4) Uiso 1 1 d . . .
H16H H 0.5350 0.2747 0.0538 0.160 Uiso 1 1 calc R . .
H16I H 0.5826 0.3415 0.1322 0.160 Uiso 1 1 calc R . .
C164 C 0.5341(5) 0.3696(6) 0.0847(6) 0.102(3) Uiso 1 1 d . . .
H16J H 0.5138 0.3808 0.1205 0.123 Uiso 1 1 calc R . .
H16K H 0.4979 0.3410 0.0396 0.123 Uiso 1 1 calc R . .
C165 C 0.5918(7) 0.4405(7) 0.0987(7) 0.122(3) Uiso 1 1 d . . .
H16L H 0.6169 0.4788 0.1484 0.146 Uiso 1 1 calc R . .
H16M H 0.5750 0.4619 0.0783 0.146 Uiso 1 1 calc R . .
C166 C 0.6367(8) 0.4133(8) 0.0642(8) 0.135(4) Uiso 1 1 d . . .
H16N H 0.6240 0.3993 0.0167 0.162 Uiso 1 1 calc R . .
H16O H 0.6855 0.4535 0.0895 0.162 Uiso 1 1 calc R . .
C167 C 0.7348(13) 0.1136(15) 0.4781(13) 0.235(10) Uiso 1 1 d . . .
H16P H 0.7324 0.0651 0.4480 0.282 Uiso 1 1 calc R . .
H16Q H 0.7157 0.1264 0.4495 0.282 Uiso 1 1 calc R . .
C168 C 0.6981(10) 0.1097(12) 0.5236(10) 0.180(6) Uiso 1 1 d . . .
H16R H 0.6644 0.0569 0.5059 0.216 Uiso 1 1 calc R . .
H16S H 0.6746 0.1388 0.5313 0.216 Uiso 1 1 calc R . .
C169 C 0.7587(9) 0.1467(10) 0.5901(9) 0.168(6) Uiso 1 1 d . . .
H16T H 0.7470 0.1691 0.6311 0.202 Uiso 1 1 calc R . .
H16U H 0.7689 0.1087 0.5883 0.202 Uiso 1 1 calc R . .
C170 C 0.8178(9) 0.2054(9) 0.5922(9) 0.154(5) Uiso 1 1 d . . .
H17B H 0.8183 0.2537 0.6143 0.185 Uiso 1 1 calc R . .
H17C H 0.8616 0.2136 0.6157 0.185 Uiso 1 1 calc R . .
O18 O 0.9635(16) 0.1754(15) 0.7689(14) 0.330(11) Uiso 1 1 d D . .
C171 C 0.8951(17) 0.144(2) 0.7886(18) 0.303(15) Uiso 1 1 d . . .
H17D H 0.8935 0.1838 0.8294 0.364 Uiso 1 1 calc R . .
H17E H 0.8842 0.0995 0.7893 0.364 Uiso 1 1 calc R . .
C172 C 0.8545(17) 0.1259(19) 0.7145(17) 0.310(16) Uiso 1 1 d . . .
H17F H 0.8051 0.0955 0.7015 0.465 Uiso 1 1 calc R . .
H17G H 0.8692 0.0981 0.6790 0.465 Uiso 1 1 calc R . .
H17H H 0.8655 0.1733 0.7193 0.465 Uiso 1 1 calc R . .
C173 C 1.039(2) 0.212(3) 0.820(3) 0.62(5) Uiso 1 1 d D . .
H17I H 1.0388 0.2234 0.8651 0.748 Uiso 1 1 calc R . .
H17J H 1.0575 0.1785 0.8009 0.748 Uiso 1 1 calc R . .
C174 C 1.080(2) 0.285(2) 0.824(2) 0.36(2) Uiso 1 1 d D . .
H17K H 1.1279 0.3107 0.8541 0.544 Uiso 1 1 calc R . .
H17L H 1.0610 0.3171 0.8426 0.544 Uiso 1 1 calc R . .
H17M H 1.0789 0.2724 0.7783 0.544 Uiso 1 1 calc R . .

loop_
_atom_site_aniso_label
_atom_site_aniso_U_11
_atom_site_aniso_U_22
_atom_site_aniso_U_33
_atom_site_aniso_U_23
_atom_site_aniso_U_13
_atom_site_aniso_U_12
Ag1 0.0819(6) 0.1113(8) 0.0580(4) 0.0522(5) 0.0388(4) 0.0676(6)
Ag1A 0.0510(12) 0.0413(10) 0.0451(10) 0.0146(9) 0.0160(10) 0.0043(10)
Ag1B 0.0830(18) 0.0768(17) 0.0937(18) 0.0582(16) 0.0419(16) 0.0547(16)
Ag2 0.0700(3) 0.0647(3) 0.0718(3) 0.0411(3) 0.0257(3) 0.0328(3)
Ag3 0.0541(3) 0.0594(3) 0.0868(4) 0.0397(3) 0.0097(3) 0.0219(3)
Ag4 0.0578(3) 0.0579(3) 0.0570(2) 0.0329(2) 0.0212(2) 0.0276(2)
Ag5 0.0504(2) 0.0534(2) 0.0614(2) 0.0318(2) 0.0195(2) 0.0217(2)
Ag6 0.0628(3) 0.0715(3) 0.0574(3) 0.0400(2) 0.0233(2) 0.0215(3)
Ag7A 0.0653(7) 0.0776(8) 0.0672(7) 0.0508(7) 0.0309(6) 0.0412(7)
Ag7B 0.1263(14) 0.1026(12) 0.0800(10) 0.0645(10) 0.0634(10) 0.0731(12)
Ag8A 0.0510(6) 0.0776(8) 0.0502(5) 0.0353(7) 0.0182(5) 0.0306(7)
Ag8B 0.0700(9) 0.1011(12) 0.0573(6) 0.0384(9) 0.0280(6) 0.0419(10)
Ag9 0.0593(3) 0.0607(3) 0.0626(3) 0.0259(2) 0.0207(2) 0.0295(3)
Ag10 0.0796(4) 0.0731(3) 0.0578(3) 0.0378(3) 0.0270(3) 0.0280(3)
Ag11 0.0608(3) 0.0585(3) 0.0805(3) 0.0402(3) 0.0054(3) 0.0180(3)
Ag12 0.0572(3) 0.0620(3) 0.0498(2) 0.0316(2) 0.0147(2) 0.0236(2)
Ag13 0.0663(3) 0.0633(3) 0.0849(4) 0.0378(3) 0.0128(3) 0.0318(3)
Ag14 0.0482(2) 0.0608(3) 0.0659(3) 0.0267(2) 0.0149(2) 0.0247(2)
S1 0.0553(8) 0.0611(8) 0.0525(7) 0.0308(7) 0.0184(7) 0.0224(7)
S2 0.0546(8) 0.0602(9) 0.0704(9) 0.0398(8) 0.0211(8) 0.0208(8)
S3 0.0833(12) 0.1315(18) 0.0709(10) 0.0666(12) 0.0362(10) 0.0669(14)
S4 0.0541(8) 0.0546(8) 0.0821(10) 0.0344(8) 0.0296(8) 0.0266(8)
S5 0.0551(8) 0.0726(10) 0.0543(8) 0.0348(8) 0.0186(7) 0.0222(8)
S6 0.0600(8) 0.0544(8) 0.0505(7) 0.0286(7) 0.0179(7) 0.0228(7)
S7 0.0587(8) 0.0612(8) 0.0518(7) 0.0333(7) 0.0230(7) 0.0316(7)
S8 0.0534(8) 0.0529(7) 0.0495(7) 0.0277(6) 0.0158(6) 0.0220(7)
S9 0.0646(9) 0.0609(8) 0.0562(8) 0.0328(7) 0.0183(7) 0.0317(8)
S10 0.0533(8) 0.0630(9) 0.0538(7) 0.0355(7) 0.0132(7) 0.0204(7)
S11 0.0670(9) 0.0821(10) 0.0735(9) 0.0569(9) 0.0357(8) 0.0424(9)
S12 0.0542(8) 0.0548(8) 0.0590(8) 0.0281(7) 0.0131(7) 0.0233(7)
S13 0.0591(9) 0.0827(11) 0.0573(8) 0.0296(8) 0.0144(7) 0.0395(9)
P1 0.0520(9) 0.0769(11) 0.0944(13) 0.0583(11) 0.0354(9) 0.0316(9)
P2 0.0488(8) 0.0497(8) 0.0530(7) 0.0220(7) 0.0180(7) 0.0203(7)
P3 0.0522(8) 0.0566(8) 0.0494(7) 0.0287(7) 0.0173(7) 0.0264(7)
P4 0.0577(8) 0.0531(8) 0.0508(7) 0.0317(7) 0.0148(7) 0.0215(7)
P5 0.0484(8) 0.0604(9) 0.0523(7) 0.0345(7) 0.0138(7) 0.0206(7)
P6 0.0507(8) 0.0552(8) 0.0595(8) 0.0285(7) 0.0143(7) 0.0239(8)
P7 0.0609(10) 0.0647(10) 0.0510(8) 0.0328(8) 0.0180(8) 0.0145(9)
P8 0.0587(9) 0.0555(9) 0.0586(8) 0.0217(8) 0.0154(8) 0.0279(8)
P9 0.0511(8) 0.0583(9) 0.0646(9) 0.0352(8) 0.0134(8) 0.0197(8)
P10 0.0639(10) 0.0660(10) 0.0529(8) 0.0332(8) 0.0133(8) 0.0271(9)
P11 0.0862(13) 0.0687(11) 0.0751(11) 0.0401(10) 0.0170(10) 0.0399(11)
P12 0.0484(8) 0.0580(9) 0.0625(9) 0.0268(8) 0.0163(7) 0.0244(8)
O1 0.056(3) 0.107(4) 0.195(7) 0.113(5) 0.048(4) 0.042(3)
O3 0.048(2) 0.056(2) 0.064(2) 0.020(2) 0.019(2) 0.023(2)
O4 0.132(5) 0.086(4) 0.047(2) 0.024(2) 0.018(3) 0.065(4)
O5 0.052(2) 0.058(2) 0.057(2) 0.028(2) 0.019(2) 0.023(2)
O6 0.137(6) 0.156(7) 0.116(5) 0.086(5) 0.034(5) 0.102(6)
O7 0.064(3) 0.057(2) 0.054(2) 0.030(2) 0.011(2) 0.023(2)
O8 0.117(6) 0.249(11) 0.135(7) 0.160(8) 0.036(5) 0.039(7)
O9 0.057(2) 0.059(2) 0.057(2) 0.032(2) 0.016(2) 0.026(2)
O10 0.053(3) 0.146(6) 0.091(4) 0.069(5) 0.018(3) 0.010(4)
O11 0.058(2) 0.068(3) 0.063(2) 0.037(2) 0.014(2) 0.030(2)
O12 0.192(10) 0.074(4) 0.151(7) 0.054(5) 0.087(8) 0.057(6)
C8 0.061(4) 0.062(3) 0.056(3) 0.030(3) 0.025(3) 0.033(3)
C9 0.092(5) 0.054(3) 0.055(3) 0.029(3) 0.016(3) 0.032(4)
C10 0.116(7) 0.057(4) 0.059(4) 0.024(3) 0.020(4) 0.044(5)
C11 0.101(6) 0.076(4) 0.057(3) 0.034(3) 0.031(4) 0.056(5)
C12 0.098(6) 0.080(5) 0.066(4) 0.045(4) 0.034(4) 0.049(5)
C13 0.087(5) 0.062(4) 0.065(4) 0.039(3) 0.026(4) 0.036(4)
C14 0.144(9) 0.102(7) 0.056(4) 0.036(5) 0.018(5) 0.057(7)
C15 0.063(4) 0.071(4) 0.053(3) 0.031(3) 0.019(3) 0.037(3)
C16 0.074(4) 0.078(4) 0.073(4) 0.047(4) 0.029(4) 0.045(4)
C17 0.095(6) 0.093(5) 0.075(4) 0.049(4) 0.034(4) 0.060(5)
C18 0.099(6) 0.112(7) 0.084(5) 0.054(5) 0.026(5) 0.073(6)
C19 0.096(6) 0.108(7) 0.076(5) 0.044(5) 0.007(5) 0.060(6)
C20 0.070(5) 0.076(5) 0.074(4) 0.031(4) 0.011(4) 0.039(4)
C21 0.234(18) 0.189(15) 0.136(11) 0.104(11) 0.071(11) 0.160(15)
C22 0.074(4) 0.071(4) 0.061(3) 0.046(3) 0.023(3) 0.026(4)
C23 0.078(5) 0.066(4) 0.055(3) 0.035(3) 0.019(3) 0.024(4)
C24 0.073(5) 0.090(5) 0.079(5) 0.057(5) 0.021(4) 0.015(4)
C25 0.101(7) 0.164(10) 0.106(7) 0.112(8) 0.029(6) 0.028(7)
C26 0.102(7) 0.254(17) 0.167(12) 0.185(14) 0.043(8) 0.054(10)
C27 0.091(6) 0.161(10) 0.120(7) 0.118(8) 0.035(6) 0.051(7)
C28 0.114(8) 0.206(14) 0.130(9) 0.134(11) 0.046(8) 0.030(9)
C29 0.049(3) 0.074(4) 0.052(3) 0.036(3) 0.014(3) 0.018(3)
C30 0.056(4) 0.100(6) 0.083(5) 0.059(5) 0.021(4) 0.035(4)
C31 0.065(4) 0.131(8) 0.093(6) 0.077(6) 0.029(4) 0.044(5)
C32 0.051(4) 0.120(7) 0.065(4) 0.054(5) 0.014(3) 0.022(5)
C33 0.074(5) 0.083(5) 0.085(5) 0.051(5) 0.023(5) 0.012(5)
C34 0.063(4) 0.083(5) 0.081(5) 0.049(4) 0.022(4) 0.026(4)
C35 0.065(6) 0.149(12) 0.163(13) 0.079(11) 0.029(8) 0.005(8)
C36 0.069(4) 0.057(3) 0.072(4) 0.036(3) 0.030(4) 0.027(3)
C37 0.088(6) 0.074(5) 0.138(8) 0.063(6) 0.061(6) 0.041(5)
C38 0.129(9) 0.089(6) 0.160(10) 0.074(7) 0.088(9) 0.073(7)
C39 0.142(10) 0.063(5) 0.124(8) 0.048(6) 0.079(8) 0.040(6)
C40 0.100(7) 0.069(5) 0.083(5) 0.036(4) 0.032(5) 0.026(5)
C41 0.088(6) 0.066(4) 0.074(4) 0.039(4) 0.027(4) 0.027(4)
C42A 0.21(3) 0.17(3) 0.33(5) 0.20(4) 0.15(4) 0.14(3)
C42B 0.18(3) 0.048(10) 0.15(2) -0.033(14) 0.06(3) -0.037(16)
C43 0.056(4) 0.073(4) 0.055(3) 0.036(3) 0.019(3) 0.016(4)
C44 0.079(5) 0.082(5) 0.059(4) 0.036(4) 0.023(4) 0.014(4)
C45 0.095(7) 0.103(7) 0.062(4) 0.032(5) 0.027(5) 0.019(6)
C46 0.089(6) 0.158(11) 0.072(5) 0.073(7) 0.023(5) 0.034(7)
C47 0.146(11) 0.145(11) 0.084(7) 0.075(8) 0.048(7) 0.060(9)
C48 0.115(7) 0.104(6) 0.073(5) 0.059(5) 0.042(5) 0.047(6)
C49 0.070(4) 0.062(4) 0.059(3) 0.034(3) 0.019(3) 0.016(4)
C50 0.065(4) 0.071(4) 0.071(4) 0.034(4) 0.025(4) 0.019(4)
C51 0.075(5) 0.077(5) 0.097(6) 0.038(5) 0.032(5) 0.026(5)
C52 0.062(5) 0.071(5) 0.140(9) 0.046(6) 0.009(6) 0.016(5)
C53 0.065(5) 0.091(6) 0.115(8) 0.062(6) -0.007(5) 0.000(5)
C54 0.064(4) 0.086(5) 0.076(5) 0.050(5) 0.012(4) 0.011(4)
C55 0.060(4) 0.064(4) 0.056(3) 0.032(3) 0.019(3) 0.012(3)
C56 0.067(5) 0.069(4) 0.082(5) 0.036(4) 0.027(4) 0.016(4)
C57 0.075(5) 0.058(4) 0.095(6) 0.032(4) 0.026(5) 0.013(4)
C58 0.072(5) 0.060(4) 0.079(5) 0.034(4) 0.024(4) 0.016(4)
C59 0.079(5) 0.075(5) 0.078(5) 0.042(4) 0.029(4) 0.031(4)
C60 0.063(4) 0.061(4) 0.063(4) 0.032(3) 0.017(3) 0.011(4)
C61 0.064(4) 0.067(4) 0.058(3) 0.025(3) 0.019(3) 0.035(4)
C62 0.069(4) 0.073(4) 0.058(3) 0.026(3) 0.015(3) 0.036(4)
C63 0.073(5) 0.086(5) 0.062(4) 0.029(4) 0.022(4) 0.038(5)
C64 0.081(5) 0.089(6) 0.072(4) 0.040(4) 0.028(4) 0.036(5)
C65 0.094(6) 0.079(5) 0.067(4) 0.040(4) 0.027(4) 0.044(5)
C66 0.083(5) 0.076(4) 0.059(3) 0.032(3) 0.021(4) 0.046(4)
C67 0.063(4) 0.065(4) 0.083(5) 0.034(4) 0.005(4) 0.031(4)
C68 0.069(6) 0.061(5) 0.161(10) 0.020(6) 0.029(7) 0.026(5)
C69 0.060(6) 0.087(8) 0.27(2) 0.051(11) 0.037(10) 0.021(6)
C70 0.084(8) 0.066(6) 0.146(10) 0.004(7) -0.024(8) 0.029(6)
C71 0.115(9) 0.070(6) 0.074(5) 0.021(5) -0.005(6) 0.032(6)
C72 0.124(8) 0.064(4) 0.060(4) 0.026(4) 0.017(5) 0.039(5)
C73 0.072(4) 0.069(4) 0.068(4) 0.035(4) 0.028(4) 0.041(4)
C74 0.071(5) 0.066(4) 0.062(4) 0.021(4) -0.001(4) 0.026(4)
C75 0.111(7) 0.084(6) 0.087(5) 0.044(5) 0.015(5) 0.055(6)
C76 0.088(6) 0.098(6) 0.073(4) 0.047(5) 0.023(4) 0.054(5)
C77 0.071(5) 0.074(5) 0.088(5) 0.035(4) 0.007(4) 0.033(4)
C78 0.064(4) 0.065(4) 0.087(5) 0.032(4) 0.007(4) 0.030(4)
C79 0.049(3) 0.067(4) 0.052(3) 0.022(3) 0.007(3) 0.020(3)
C80 0.054(4) 0.086(5) 0.065(4) 0.040(4) 0.014(3) 0.012(4)
C81 0.069(5) 0.148(9) 0.061(4) 0.043(6) 0.029(4) 0.034(6)
C82 0.059(6) 0.195(14) 0.051(5) 0.032(7) 0.010(5) 0.033(8)
C83 0.102(9) 0.202(14) 0.048(4) 0.010(7) 0.009(5) 0.098(10)
C84 0.070(5) 0.105(7) 0.066(4) 0.014(5) 0.008(4) 0.046(5)
C85 0.053(3) 0.061(4) 0.067(4) 0.037(3) 0.014(3) 0.024(3)
C86 0.053(3) 0.062(4) 0.072(4) 0.038(3) 0.012(3) 0.021(3)
C87 0.067(4) 0.072(4) 0.076(4) 0.046(4) 0.026(4) 0.031(4)
C88 0.064(4) 0.072(4) 0.065(4) 0.037(4) 0.015(3) 0.026(4)
C89 0.063(4) 0.074(4) 0.068(4) 0.041(4) 0.013(3) 0.024(4)
C90 0.055(4) 0.066(4) 0.071(4) 0.039(4) 0.016(3) 0.021(3)
C91 0.055(3) 0.062(4) 0.071(4) 0.040(3) 0.017(3) 0.023(3)
C92 0.076(5) 0.075(5) 0.079(5) 0.047(4) 0.022(4) 0.034(4)
C93 0.109(7) 0.098(6) 0.091(6) 0.061(5) 0.029(5) 0.060(6)
C94 0.093(6) 0.092(6) 0.122(7) 0.066(6) 0.040(6) 0.056(6)
C95 0.093(6) 0.081(5) 0.086(5) 0.046(4) 0.040(5) 0.050(5)
C96 0.069(4) 0.078(5) 0.070(4) 0.042(4) 0.023(4) 0.038(4)
C97 0.086(5) 0.076(5) 0.065(4) 0.040(4) 0.016(4) 0.035(4)
C98 0.116(7) 0.087(5) 0.069(4) 0.043(4) 0.023(5) 0.057(6)
C99 0.200(13) 0.098(7) 0.089(6) 0.052(6) 0.034(8) 0.087(9)
C100 0.208(15) 0.118(9) 0.144(11) 0.091(9) 0.066(10) 0.102(10)
C101 0.215(15) 0.115(8) 0.103(7) 0.078(7) 0.060(9) 0.090(10)
C102 0.170(11) 0.112(7) 0.086(6) 0.065(6) 0.049(7) 0.087(8)
C103 0.062(4) 0.070(4) 0.057(3) 0.022(3) 0.009(3) 0.026(4)
C104 0.076(5) 0.104(7) 0.077(5) 0.033(5) 0.014(4) 0.043(6)
C105 0.063(6) 0.149(11) 0.091(6) 0.030(7) 0.011(5) 0.055(7)
C106 0.070(6) 0.096(7) 0.117(9) 0.027(7) 0.034(6) 0.025(6)
C107 0.082(6) 0.068(5) 0.116(7) 0.026(5) 0.043(6) 0.028(5)
C108 0.072(5) 0.069(4) 0.082(5) 0.033(4) 0.032(4) 0.031(4)
C109 0.071(4) 0.076(4) 0.056(3) 0.045(3) 0.019(3) 0.031(4)
C110 0.079(5) 0.070(4) 0.053(3) 0.037(3) 0.021(3) 0.029(4)
C111 0.082(5) 0.077(4) 0.061(4) 0.041(4) 0.025(4) 0.041(4)
C112 0.101(6) 0.070(4) 0.062(4) 0.037(4) 0.031(4) 0.037(5)
C113 0.085(5) 0.070(4) 0.053(3) 0.031(3) 0.013(4) 0.027(4)
C114 0.073(4) 0.078(5) 0.059(4) 0.039(4) 0.015(3) 0.025(4)
C115 0.085(5) 0.072(5) 0.082(5) 0.044(4) 0.015(4) 0.033(5)
C116 0.116(8) 0.094(6) 0.109(7) 0.069(6) 0.041(6) 0.047(6)
C117 0.126(9) 0.085(6) 0.113(8) 0.063(6) 0.033(7) 0.028(7)
C118 0.113(8) 0.111(8) 0.105(7) 0.066(7) 0.044(7) 0.037(7)
C119 0.082(6) 0.080(5) 0.077(5) 0.031(5) 0.011(5) 0.020(5)
C120 0.072(5) 0.074(5) 0.070(4) 0.030(4) 0.006(4) 0.014(4)
C121 0.104(6) 0.077(5) 0.072(4) 0.041(4) 0.023(4) 0.054(5)
C122 0.079(5) 0.096(6) 0.105(6) 0.068(6) 0.023(5) 0.040(5)
C123 0.093(6) 0.105(7) 0.125(8) 0.073(7) 0.036(6) 0.057(6)
C124 0.097(7) 0.097(6) 0.081(5) 0.044(5) 0.013(5) 0.052(6)
C125 0.122(9) 0.170(12) 0.108(8) 0.089(9) 0.023(7) 0.075(10)
C126 0.097(6) 0.133(8) 0.094(6) 0.078(7) 0.026(5) 0.057(7)
C127 0.104(6) 0.071(4) 0.075(4) 0.045(4) 0.026(4) 0.043(5)
C128 0.082(5) 0.076(5) 0.084(5) 0.050(4) 0.020(4) 0.030(4)
C129 0.112(8) 0.071(5) 0.074(5) 0.034(4) 0.014(5) 0.021(6)
C130 0.142(10) 0.070(5) 0.082(6) 0.038(5) 0.016(7) 0.026(7)
C131 0.219(15) 0.089(7) 0.089(6) 0.058(6) 0.049(9) 0.084(9)
C132 0.144(9) 0.086(6) 0.087(6) 0.051(5) 0.023(6) 0.061(7)
C133 0.049(3) 0.060(4) 0.059(3) 0.027(3) 0.016(3) 0.025(3)
C134 0.056(4) 0.068(4) 0.066(4) 0.030(3) 0.022(3) 0.029(3)
C135 0.067(4) 0.058(4) 0.072(4) 0.020(4) 0.018(4) 0.027(4)
C136 0.057(4) 0.056(4) 0.078(4) 0.030(4) 0.014(4) 0.021(3)
C137 0.061(4) 0.059(4) 0.080(4) 0.033(4) 0.026(4) 0.025(4)
C138 0.052(3) 0.056(3) 0.064(3) 0.024(3) 0.021(3) 0.026(3)
C139 0.055(4) 0.075(4) 0.077(4) 0.043(4) 0.025(3) 0.035(4)
C140 0.058(4) 0.080(5) 0.106(6) 0.055(5) 0.026(4) 0.033(4)
C141 0.085(6) 0.089(6) 0.108(6) 0.066(5) 0.032(5) 0.042(5)
C142 0.095(6) 0.103(6) 0.103(6) 0.070(6) 0.048(5) 0.059(6)
C143 0.080(5) 0.109(6) 0.083(5) 0.060(5) 0.039(4) 0.060(5)
C144 0.055(4) 0.086(5) 0.076(4) 0.046(4) 0.025(3) 0.034(4)
C145 0.048(3) 0.056(3) 0.068(4) 0.024(3) 0.014(3) 0.019(3)
C146 0.048(4) 0.061(4) 0.072(4) 0.021(3) 0.011(3) 0.022(3)
C147 0.064(5) 0.070(5) 0.078(5) 0.005(4) 0.015(4) 0.033(4)
C148 0.073(5) 0.103(7) 0.076(5) 0.010(5) 0.016(5) 0.044(6)
C149 0.078(6) 0.094(6) 0.077(5) 0.020(5) 0.016(5) 0.044(5)
C150 0.061(4) 0.072(4) 0.060(4) 0.019(3) 0.009(3) 0.033(4)

loop_
_geom_bond_atom_site_label_1
_geom_bond_atom_site_label_2
_geom_bond_distance
_geom_bond_site_symmetry_2
_geom_bond_publ_flag
Ag1 S1 2.4729(17) . ?
Ag1 S6 2.5189(18) . ?
Ag1 S1 2.6856(17) 2_666 ?
Ag1 Ag4 2.9081(10) . ?
Ag1 Ag10 2.9435(10) . ?
Ag1 Ag7A 2.9569(15) 2_666 ?
Ag1 Ag1 3.2887(16) 2_666 ?
Ag1A S11 2.212(3) 2_666 ?
Ag1A S1 2.524(3) 2_666 ?
Ag1A S1 2.762(2) . ?
Ag1A Ag7B 2.763(3) 2_666 ?
Ag1A Ag8B 3.032(3) . ?
Ag1A Ag2 3.078(2) 2_666 ?
Ag1A Ag4 3.317(2) . ?
Ag1B S13 2.147(3) 2_666 ?
Ag1B S1 2.514(3) 2_666 ?
Ag1B S1 2.764(3) . ?
Ag1B Ag10 3.228(3) . ?
Ag1B Ag2 3.356(3) . ?
Ag2 O7 2.449(4) . ?
Ag2 S1 2.4947(16) . ?
Ag2 S10 2.5771(17) . ?
Ag2 Ag7A 2.7871(13) . ?
Ag2 S2 2.7953(17) . ?
Ag2 Ag1A 3.078(2) 2_666 ?
Ag2 Ag5 3.0831(7) . ?
Ag2 Ag7B 3.323(2) . ?
Ag2 Ag6 3.3566(7) . ?
Ag3 O1 2.426(5) . ?
Ag3 S1 2.5050(17) . ?
Ag3 S12 2.5658(16) . ?
Ag3 S4 2.664(2) . ?
Ag3 Ag8A 2.8614(14) . ?
Ag3 Ag5 3.0642(7) . ?
Ag3 Ag9 3.1998(7) . ?
Ag3 Ag8B 3.3483(18) . ?
Ag4 O3 2.503(4) . ?
Ag4 S1 2.5145(17) . ?
Ag4 S7 2.5933(16) . ?
Ag4 S8 2.6891(14) . ?
Ag4 Ag5 3.1233(6) . ?
Ag4 Ag8A 3.2587(14) . ?
Ag5 S2 2.5028(17) . ?
Ag5 S8 2.5060(15) . ?
Ag5 S4 2.5111(16) . ?
Ag6 P7 2.4124(16) . ?
Ag6 S10 2.5595(16) . ?
Ag6 S3 2.610(2) . ?
Ag6 S2 2.7975(18) . ?
Ag7A S6 2.6448(18) 2_666 ?
Ag7A S3 2.650(2) . ?
Ag7A S11 2.699(2) . ?
Ag7A S1 2.925(2) . ?
Ag7A Ag1 2.9570(15) 2_666 ?
Ag7A Ag14 3.2328(13) . ?
Ag7B S3 2.337(2) . ?
Ag7B S11 2.500(2) . ?
Ag7B S6 2.636(2) 2_666 ?
Ag7B Ag1A 2.763(3) 2_666 ?
Ag7B Ag14 3.2541(16) . ?
Ag8A S11 2.609(2) 2_666 ?
Ag8A S5 2.650(2) . ?
Ag8A S13 2.654(2) . ?
Ag8B S5 2.363(2) . ?
Ag8B S13 2.527(2) . ?
Ag8B S11 2.568(2) 2_666 ?
Ag8B Ag11 3.3670(18) . ?
Ag9 P8 2.4135(16) . ?
Ag9 S5 2.5856(17) . ?
Ag9 S12 2.6066(17) . ?
Ag9 S4 2.8274(18) . ?
Ag10 S9 2.4373(16) . ?
Ag10 S6 2.6079(15) . ?
Ag10 S13 2.6731(18) 2_666 ?
Ag10 Ag13 3.2002(8) . ?
Ag11 P9 2.4085(18) . ?
Ag11 S11 2.5141(18) 2_666 ?
Ag11 S7 2.6191(15) . ?
Ag12 P10 2.4104(17) . ?
Ag12 S7 2.5521(14) . ?
Ag12 S9 2.6289(17) . ?
Ag12 S8 2.8128(15) . ?
Ag13 P11 2.4077(19) . ?
Ag13 S13 2.510(2) 2_666 ?
Ag13 S10 2.6266(16) . ?
Ag14 P12 2.4153(16) . ?
Ag14 S6 2.5132(15) 2_666 ?
Ag14 S12 2.6118(17) . ?
S1 Ag1B 2.514(3) 2_666 ?
S1 Ag1A 2.524(3) 2_666 ?
S1 Ag1 2.6857(17) 2_666 ?
S2 P1 2.071(2) . ?
S3 P1 2.037(3) . ?
S4 P2 2.066(2) . ?
S5 P2 2.039(2) . ?
S6 P3 2.086(2) . ?
S6 Ag14 2.5131(15) 2_666 ?
S6 Ag7B 2.636(2) 2_666 ?
S6 Ag7A 2.6447(18) 2_666 ?
S7 P3 2.071(2) . ?
S8 P4 2.061(2) . ?
S9 P4 2.050(2) . ?
S10 P5 2.076(2) . ?
S11 P5 2.082(2) . ?
S11 Ag1A 2.212(3) 2_666 ?
S11 Ag11 2.5141(18) 2_666 ?
S11 Ag8B 2.568(2) 2_666 ?
S11 Ag8A 2.609(2) 2_666 ?
S12 P6 2.056(2) . ?
S13 P6 2.087(2) . ?
S13 Ag1B 2.147(3) 2_666 ?
S13 Ag13 2.510(2) 2_666 ?
S13 Ag10 2.6732(18) 2_666 ?
P1 O1 1.497(5) . ?
P1 C1B 1.810(8) . ?
P1 C1A 1.870(6) . ?
P2 O3 1.506(4) . ?
P2 C8 1.791(6) . ?
P3 O5 1.486(4) . ?
P3 C15 1.818(6) . ?
P4 O7 1.506(5) . ?
P4 C22 1.817(6) . ?
P5 O9 1.489(4) . ?
P5 C29 1.821(6) . ?
P6 O11 1.493(5) . ?
P6 C36 1.803(7) . ?
P7 C49 1.813(8) . ?
P7 C43 1.828(7) . ?
P7 C55 1.829(8) . ?
P8 C67 1.819(8) . ?
P8 C73 1.823(7) . ?
P8 C61 1.830(7) . ?
P9 C85 1.825(7) . ?
P9 C91 1.827(7) . ?
P9 C79 1.831(7) . ?
P10 C97 1.814(8) . ?
P10 C103 1.819(8) . ?
P10 C109 1.824(7) . ?
P11 C121 1.809(9) . ?
P11 C115 1.829(9) . ?
P11 C127 1.835(8) . ?
P12 C133 1.815(7) . ?
P12 C145 1.827(7) . ?
P12 C139 1.832(7) . ?
O4 C11 1.387(8) . ?
O4 C14 1.428(10) . ?
O6 C18 1.368(10) . ?
O6 C21 1.389(16) . ?
O8 C25 1.379(9) . ?
O8 C28 1.445(15) . ?
O10 C32 1.385(9) . ?
O10 C35 1.424(16) . ?
O12 C42A 1.33(3) . ?
O12 C42B 1.38(3) . ?
O12 C39 1.384(11) . ?
O14 C158 1.428(16) . ?
O14 C155 1.472(16) . ?
O15 C162 1.39(2) . ?
O15 C159 1.52(3) . ?
O16 C166 1.345(14) . ?
O16 C163 1.486(15) . ?
O17 C170 1.379(19) . ?
O17 C167 1.44(3) . ?
C1A C2A 1.3900 . ?
C1A C6A 1.3900 . ?
C2A C3A 1.3900 . ?
C3A C4A 1.3900 . ?
C4A O2A 1.382(15) . ?
C4A C5A 1.3900 . ?
C5A C6A 1.3900 . ?
O2A C7A 1.57(4) . ?
C1B C2B 1.3900 . ?
C1B C6B 1.3900 . ?
C2B C3B 1.3900 . ?
C3B C4B 1.3900 . ?
C4B C5B 1.3900 . ?
C4B O2B 1.39(2) . ?
C5B C6B 1.3900 . ?
O2B C7B 1.45(5) . ?
C8 C13 1.405(9) . ?
C8 C9 1.405(9) . ?
C9 C10 1.380(10) . ?
C10 C11 1.382(10) . ?
C11 C12 1.381(10) . ?
C12 C13 1.377(10) . ?
C15 C20 1.371(10) . ?
C15 C16 1.371(10) . ?
C16 C17 1.389(10) . ?
C17 C18 1.377(12) . ?
C18 C19 1.376(14) . ?
C19 C20 1.392(11) . ?
C22 C23 1.358(10) . ?
C22 C27 1.370(11) . ?
C23 C24 1.388(9) . ?
C24 C25 1.369(13) . ?
C25 C26 1.372(17) . ?
C26 C27 1.404(11) . ?
C29 C34 1.365(10) . ?
C29 C30 1.405(10) . ?
C30 C31 1.381(11) . ?
C31 C32 1.362(13) . ?
C32 C33 1.400(13) . ?
C33 C34 1.397(11) . ?
C36 C37 1.374(11) . ?
C36 C41 1.412(11) . ?
C37 C38 1.402(13) . ?
C38 C39 1.433(17) . ?
C39 C40 1.380(15) . ?
C40 C41 1.374(12) . ?
C43 C44 1.372(11) . ?
C43 C48 1.386(11) . ?
C44 C45 1.376(11) . ?
C45 C46 1.410(16) . ?
C46 C47 1.346(17) . ?
C47 C48 1.389(13) . ?
C49 C54 1.392(10) . ?
C49 C50 1.408(10) . ?
C50 C51 1.383(12) . ?
C51 C52 1.386(15) . ?
C52 C53 1.378(15) . ?
C53 C54 1.388(13) . ?
C55 C60 1.390(11) . ?
C55 C56 1.404(10) . ?
C56 C57 1.380(12) . ?
C57 C58 1.391(12) . ?
C58 C59 1.373(11) . ?
C59 C60 1.381(11) . ?
C61 C66 1.391(10) . ?
C61 C62 1.394(9) . ?
C62 C63 1.382(11) . ?
C63 C64 1.396(12) . ?
C64 C65 1.380(11) . ?
C65 C66 1.400(11) . ?
C67 C68 1.374(13) . ?
C67 C72 1.413(11) . ?
C68 C69 1.401(16) . ?
C69 C70 1.39(2) . ?
C70 C71 1.305(18) . ?
C71 C72 1.360(13) . ?
C73 C74 1.367(11) . ?
C73 C78 1.392(11) . ?
C74 C75 1.449(11) . ?
C75 C76 1.358(13) . ?
C76 C77 1.377(12) . ?
C77 C78 1.384(11) . ?
C79 C80 1.379(11) . ?
C79 C84 1.405(11) . ?
C80 C81 1.395(11) . ?
C81 C82 1.304(19) . ?
C82 C83 1.40(2) . ?
C83 C84 1.403(16) . ?
C85 C90 1.406(10) . ?
C85 C86 1.410(9) . ?
C86 C87 1.394(10) . ?
C87 C88 1.381(10) . ?
C88 C89 1.387(10) . ?
C89 C90 1.360(10) . ?
C91 C96 1.377(10) . ?
C91 C92 1.411(10) . ?
C92 C93 1.403(11) . ?
C93 C94 1.397(13) . ?
C94 C95 1.386(13) . ?
C95 C96 1.396(10) . ?
C97 C102 1.390(12) . ?
C97 C98 1.393(11) . ?
C98 C99 1.383(12) . ?
C99 C100 1.404(16) . ?
C100 C101 1.371(17) . ?
C101 C102 1.385(13) . ?
C103 C104 1.395(11) . ?
C103 C108 1.407(11) . ?
C104 C105 1.425(15) . ?
C105 C106 1.345(17) . ?
C106 C107 1.373(17) . ?
C107 C108 1.376(12) . ?
C109 C114 1.402(10) . ?
C109 C110 1.401(10) . ?
C110 C111 1.365(10) . ?
C111 C112 1.394(11) . ?
C112 C113 1.359(12) . ?
C113 C114 1.373(11) . ?
C115 C116 1.398(12) . ?
C115 C120 1.402(12) . ?
C116 C117 1.369(15) . ?
C117 C118 1.389(16) . ?
C118 C119 1.395(14) . ?
C119 C120 1.356(13) . ?
C121 C126 1.397(11) . ?
C121 C122 1.421(12) . ?
C122 C123 1.386(13) . ?
C123 C124 1.340(13) . ?
C124 C125 1.352(16) . ?
C125 C126 1.375(15) . ?
C127 C128 1.374(12) . ?
C127 C132 1.387(13) . ?
C128 C129 1.375(12) . ?
C129 C130 1.397(16) . ?
C130 C131 1.390(18) . ?
C131 C132 1.412(14) . ?
C133 C138 1.389(8) . ?
C133 C134 1.408(9) . ?
C134 C135 1.404(10) . ?
C135 C136 1.392(10) . ?
C136 C137 1.362(10) . ?
C137 C138 1.389(9) . ?
C139 C144 1.397(10) . ?
C139 C140 1.403(10) . ?
C140 C141 1.367(11) . ?
C141 C142 1.382(13) . ?
C142 C143 1.378(12) . ?
C143 C144 1.369(10) . ?
C145 C150 1.387(10) . ?
C145 C146 1.399(9) . ?
C146 C147 1.377(10) . ?
C147 C148 1.412(14) . ?
C148 C149 1.397(12) . ?
C149 C150 1.386(11) . ?
O13 C151 1.387(13) . ?
O13 C154 1.459(11) . ?
C151 C152 1.480(14) . ?
C152 C153 1.461(13) . ?
C153 C154 1.511(11) . ?
C155 C156 1.48(2) . ?
C156 C157 1.47(2) . ?
C157 C158 1.53(2) . ?
C159 C160 1.42(3) . ?
C160 C161 1.52(3) . ?
C161 C162 1.45(3) . ?
C163 C164 1.423(15) . ?
C164 C165 1.501(15) . ?
C165 C166 1.527(17) . ?
C167 C168 1.45(3) . ?
C168 C169 1.57(2) . ?
C169 C170 1.47(2) . ?
O18 C173 1.60(3) . ?
O18 C171 1.66(4) . ?
C171 C172 1.67(4) . ?
C173 C174 1.52(3) . ?
